data_7010771
loop_
_publ_author_name
'Foreman, Mark R. St J.'
'Plater, M. John'
'Skakle, Janet M. S.'

_publ_section_title
;
 Synthesis and characterisation of polymeric and oligomeric lead(II)
 carboxylates
;
_journal_issue 12
_journal_name_full 'Journal of the Chemical Society, Dalton Transactions'
_journal_page_first 1897
_journal_paper_doi 10.1039/b103519n
_journal_year 2001
_chemical_formula_moiety 'C12 Cl18 O15 Pb3'
_chemical_formula_sum 'C12 Cl18 O15 Pb3'
_chemical_formula_weight 1643.79
_space_group_IT_number 2
_symmetry_cell_setting triclinic
_symmetry_space_group_name_Hall '-P 1'
_symmetry_space_group_name_H-M 'P -1'
_atom_sites_solution_hydrogens geom
_atom_sites_solution_primary direct
_atom_sites_solution_secondary difmap
_audit_creation_method SHELXL-97
_cell_angle_alpha 70.171(4)
_cell_angle_beta 75.406(5)
_cell_angle_gamma 74.713(2)
_cell_formula_units_Z 2
_cell_length_a 11.2919(12)
_cell_length_b 11.9710(14)
_cell_length_c 16.0512(16)
_cell_measurement_reflns_used 17154
_cell_measurement_temperature 293(2)
_cell_measurement_theta_max 30.10
_cell_measurement_theta_min 1.95
_cell_volume 1937.0(4)
_computing_cell_refinement 'SAINT (Bruker, 1999)'
_computing_data_collection 'SMART (Bruker, 1999)'
_computing_data_reduction 'SAINT (Bruker, 1999)'
_computing_molecular_graphics 'Ortex in OSCAIL (McArdle, 1995)'
_computing_publication_material 'SHELXL-97 (Sheldrick, 1997)'
_computing_structure_refinement 'SHELXL-97 (Sheldrick, 1997)'
_computing_structure_solution 'SHELXS-97 (Sheldrick, 1990)'
_diffrn_ambient_temperature 293(2)
_diffrn_measured_fraction_theta_full 0.973
_diffrn_measured_fraction_theta_max 0.973
_diffrn_measurement_device_type 'SMART area CCD'
_diffrn_measurement_method /f-/w
_diffrn_radiation_monochromator graphite
_diffrn_radiation_source 'fine-focus sealed tube'
_diffrn_radiation_type MoK\a
_diffrn_radiation_wavelength 0.71073
_diffrn_reflns_av_R_equivalents 0.0556
_diffrn_reflns_av_sigmaI/netI 0.1310
_diffrn_reflns_limit_h_max 14
_diffrn_reflns_limit_h_min -15
_diffrn_reflns_limit_k_max 16
_diffrn_reflns_limit_k_min -15
_diffrn_reflns_limit_l_max 21
_diffrn_reflns_limit_l_min -22
_diffrn_reflns_number 17154
_diffrn_reflns_theta_full 30.10
_diffrn_reflns_theta_max 30.10
_diffrn_reflns_theta_min 1.95
_diffrn_standards_decay_% 0
_exptl_absorpt_coefficient_mu 14.303
_exptl_absorpt_correction_T_max 0.928
_exptl_absorpt_correction_T_min 0.507
_exptl_absorpt_correction_type multi-scan
_exptl_absorpt_process_details '(SADABS; Sheldrick, 1997)'
_exptl_crystal_colour colourless
_exptl_crystal_density_diffrn 2.818
_exptl_crystal_density_meas ?
_exptl_crystal_density_method .
_exptl_crystal_description block
_exptl_crystal_F_000 1488
_exptl_crystal_size_max 0.4
_exptl_crystal_size_mid 0.2
_exptl_crystal_size_min 0.05
_refine_diff_density_max 4.827
_refine_diff_density_min -3.830
_refine_diff_density_rms 0.344
_refine_ls_extinction_method none
_refine_ls_goodness_of_fit_ref 0.882
_refine_ls_hydrogen_treatment constr
_refine_ls_matrix_type full
_refine_ls_number_parameters 433
_refine_ls_number_reflns 11077
_refine_ls_number_restraints 0
_refine_ls_restrained_S_all 0.882
_refine_ls_R_factor_all 0.1409
_refine_ls_R_factor_gt 0.0657
_refine_ls_shift/su_max 0.001
_refine_ls_shift/su_mean 0.000
_refine_ls_structure_factor_coef Fsqd
_refine_ls_weighting_details 'calc w=1/[\s^2^(Fo^2^)+(0.0899P)^2^+0.0000P] where P=(Fo^2^+2Fc^2^)/3'
_refine_ls_weighting_scheme calc
_refine_ls_wR_factor_gt 0.1474
_refine_ls_wR_factor_ref 0.1734
_reflns_number_gt 5489
_reflns_number_total 11077
_reflns_threshold_expression >2sigma(I)
_cod_data_source_file b103519n.txt
_cod_data_source_block cent
_cod_original_sg_symbol_H-M P-1
_cod_database_code 7010771

loop_
_symmetry_equiv_pos_as_xyz
'x, y, z'
'-x, -y, -z'

loop_
_atom_site_label
_atom_site_type_symbol
_atom_site_fract_x
_atom_site_fract_y
_atom_site_fract_z
_atom_site_U_iso_or_equiv
_atom_site_adp_type
_atom_site_occupancy
_atom_site_calc_flag
_atom_site_refinement_flags
_atom_site_disorder_assembly
_atom_site_disorder_group
Pb1 Pb 0.21042(5) 0.44007(5) 0.47807(3) 0.03693(15) Uani 1 d . . .
O1 O 0.3791(10) 0.4304(12) 0.3436(8) 0.071(4) Uani 1 d . . .
C1 C 0.4852(14) 0.4507(13) 0.3085(11) 0.049(4) Uani 1 d . . .
O2 O 0.5452(12) 0.5106(11) 0.3291(8) 0.068(3) Uani 1 d . . .
C2 C 0.5507(15) 0.4004(14) 0.2301(11) 0.051(4) Uani 1 d . . .
Cl1A Cl 0.7090(4) 0.3760(6) 0.2155(4) 0.094(2) Uani 1 d . . .
Cl1B Cl 0.5063(5) 0.2671(5) 0.2392(4) 0.0874(16) Uani 1 d . . .
Cl1C Cl 0.5006(7) 0.5108(5) 0.1311(4) 0.111(2) Uani 1 d . . .
O3 O 0.0129(9) 0.5852(9) 0.5435(6) 0.044(2) Uani 1 d . . .
C3 C 0.0627(14) 0.5954(11) 0.6001(8) 0.033(3) Uani 1 d . . .
O4 O 0.1697(10) 0.5488(9) 0.6117(7) 0.047(2) Uani 1 d . . .
C4 C -0.0143(14) 0.6849(13) 0.6546(11) 0.046(4) Uani 1 d . . .
Cl2A Cl 0.0143(5) 0.6238(5) 0.7666(3) 0.0763(14) Uani 1 d . . .
Cl2B Cl 0.0372(6) 0.8220(4) 0.6050(4) 0.0955(19) Uani 1 d . . .
Cl2C Cl -0.1752(4) 0.7061(5) 0.6603(3) 0.0734(14) Uani 1 d . . .
O1W O 0.1526(10) 0.6146(10) 0.3587(7) 0.063(3) Uani 1 d . . .
O2W O 0.3699(13) 0.5600(13) 0.4684(9) 0.087(4) Uani 1 d . . .
Pb2 Pb 0.27632(5) 0.37174(5) 0.73623(3) 0.03706(15) Uani 1 d . . .
O5 O 0.4756(9) 0.2248(8) 0.7132(6) 0.040(2) Uani 1 d . . .
C5 C 0.4697(13) 0.2342(12) 0.6324(8) 0.032(3) Uani 1 d . . .
O6 O 0.3884(9) 0.3092(8) 0.5938(6) 0.043(2) Uani 1 d . . .
C6 C 0.5655(16) 0.1547(15) 0.5864(10) 0.054(4) Uani 1 d . . .
Cl3A Cl 0.5244(8) 0.0075(6) 0.6316(6) 0.149(3) Uani 1 d . . .
Cl3B Cl 0.7136(6) 0.1246(9) 0.6157(5) 0.146(3) Uani 1 d . . .
Cl3C Cl 0.5785(8) 0.1926(6) 0.4730(3) 0.128(3) Uani 1 d . . .
O7 O 0.2233(9) 0.1680(9) 0.7605(7) 0.050(3) Uani 1 d . . .
C7 C 0.1513(14) 0.1928(13) 0.7076(9) 0.040(3) Uani 1 d . . .
O8 O 0.1038(9) 0.2973(8) 0.6632(7) 0.047(2) Uani 1 d . . .
C8 C 0.1250(14) 0.0839(12) 0.6855(10) 0.045(4) Uani 1 d . . .
Cl4A Cl 0.1820(7) -0.0546(4) 0.7572(6) 0.143(4) Uani 1 d . . .
Cl4B Cl 0.1912(9) 0.0877(8) 0.5767(5) 0.152(3) Uani 1 d . . .
Cl4C Cl -0.0350(5) 0.0966(5) 0.6993(5) 0.107(2) Uani 1 d . . .
O9 O 0.3643(10) 0.2513(9) 0.8862(6) 0.050(3) Uani 1 d . . .
C9 C 0.3452(13) 0.1969(12) 0.9679(9) 0.038(3) Uani 1 d . . .
O10 O 0.4128(10) 0.1001(9) 1.0031(7) 0.052(3) Uani 1 d . . .
C10 C 0.2369(16) 0.2515(14) 1.0289(10) 0.053(4) Uani 1 d . . .
Cl5A Cl 0.1281(5) 0.3659(5) 0.9705(4) 0.103(2) Uani 1 d . . .
Cl5B Cl 0.1554(5) 0.1417(5) 1.1064(4) 0.0918(17) Uani 1 d . . .
Cl5C Cl 0.3017(6) 0.3139(7) 1.0866(4) 0.114(2) Uani 1 d . . .
Pb3 Pb 0.56282(5) 0.08272(5) 0.85836(3) 0.04018(15) Uani 1 d . . .
O11 O 0.6615(13) 0.1513(12) 0.9463(7) 0.078(4) Uani 1 d . . .
C11 C 0.7261(15) 0.2203(13) 0.8874(10) 0.048(4) Uani 1 d . . .
O12 O 0.7192(11) 0.2534(10) 0.8084(7) 0.059(3) Uani 1 d . . .
C12 C 0.8207(15) 0.2613(14) 0.9219(10) 0.051(4) Uani 1 d . . .
Cl6A Cl 0.8727(7) 0.3869(6) 0.8441(4) 0.111(2) Uani 1 d . . .
Cl6B Cl 0.7538(8) 0.2959(7) 1.0212(4) 0.129(3) Uani 1 d . . .
Cl6C Cl 0.9452(7) 0.1404(7) 0.9374(7) 0.141(3) Uani 1 d . . .
O3W O 0.3847(10) -0.0167(11) 0.8715(7) 0.062(3) Uani 1 d . . .

loop_
_atom_site_aniso_label
_atom_site_aniso_U_11
_atom_site_aniso_U_22
_atom_site_aniso_U_33
_atom_site_aniso_U_23
_atom_site_aniso_U_13
_atom_site_aniso_U_12
Pb1 0.0443(3) 0.0335(3) 0.0330(3) -0.0128(2) -0.0100(2) -0.0005(2)
O1 0.037(7) 0.097(10) 0.082(9) -0.039(8) 0.008(6) -0.017(6)
C1 0.041(9) 0.035(8) 0.063(10) -0.011(7) -0.002(8) -0.003(7)
O2 0.084(9) 0.063(8) 0.059(7) -0.035(6) 0.020(6) -0.028(7)
C2 0.053(10) 0.042(9) 0.070(10) -0.030(8) -0.004(8) -0.016(7)
Cl1A 0.049(3) 0.125(5) 0.151(5) -0.109(4) 0.005(3) -0.017(3)
Cl1B 0.100(4) 0.063(3) 0.118(4) -0.041(3) -0.010(3) -0.036(3)
Cl1C 0.160(6) 0.068(4) 0.078(4) -0.006(3) -0.033(4) 0.015(4)
O3 0.050(6) 0.044(6) 0.047(6) -0.025(5) -0.010(5) -0.005(5)
C3 0.051(9) 0.024(6) 0.034(7) -0.015(5) -0.007(6) -0.014(6)
O4 0.051(7) 0.032(5) 0.058(6) -0.013(5) -0.019(5) 0.002(5)
C4 0.046(9) 0.044(9) 0.065(10) -0.033(8) -0.022(8) -0.003(7)
Cl2A 0.072(3) 0.117(4) 0.049(2) -0.042(3) -0.010(2) -0.012(3)
Cl2B 0.121(5) 0.047(3) 0.127(5) -0.044(3) 0.007(4) -0.031(3)
Cl2C 0.044(2) 0.103(4) 0.095(3) -0.068(3) -0.015(2) 0.003(2)
O1W 0.062(8) 0.041(6) 0.057(7) 0.012(5) -0.015(6) 0.008(5)
O2W 0.098(11) 0.086(10) 0.093(10) -0.036(8) -0.002(8) -0.050(9)
Pb2 0.0502(3) 0.0289(3) 0.0331(3) -0.0114(2) -0.0123(2) -0.0017(2)
O5 0.058(6) 0.031(5) 0.030(5) -0.008(4) -0.019(4) 0.002(4)
C5 0.042(8) 0.031(7) 0.022(6) -0.003(5) -0.010(6) -0.010(6)
O6 0.059(7) 0.038(6) 0.036(5) -0.010(4) -0.023(5) -0.002(5)
C6 0.068(11) 0.054(10) 0.039(8) -0.011(7) -0.014(8) -0.009(8)
Cl3A 0.190(8) 0.060(4) 0.182(8) -0.053(4) 0.040(6) -0.043(4)
Cl3B 0.070(4) 0.240(10) 0.149(6) -0.123(7) -0.032(4) 0.035(5)
Cl3C 0.207(8) 0.102(5) 0.050(3) -0.042(3) -0.037(4) 0.050(5)
O7 0.045(6) 0.041(6) 0.075(7) -0.018(5) -0.028(6) -0.012(5)
C7 0.051(9) 0.037(8) 0.041(8) -0.012(6) -0.013(7) -0.018(7)
O8 0.047(6) 0.022(5) 0.068(7) -0.014(5) -0.013(5) 0.006(4)
C8 0.064(10) 0.022(7) 0.059(9) -0.014(6) -0.030(8) -0.003(6)
Cl4A 0.189(7) 0.027(2) 0.251(9) -0.003(4) -0.169(7) -0.007(3)
Cl4B 0.224(9) 0.148(7) 0.125(6) -0.104(6) 0.028(6) -0.076(7)
Cl4C 0.061(3) 0.058(3) 0.220(8) -0.045(4) -0.049(4) -0.013(2)
O9 0.078(8) 0.036(6) 0.025(5) -0.008(4) -0.008(5) 0.006(5)
C9 0.038(8) 0.033(7) 0.036(7) -0.006(6) -0.011(6) 0.001(6)
O10 0.057(7) 0.046(6) 0.041(6) -0.005(5) -0.009(5) -0.001(5)
C10 0.073(11) 0.043(9) 0.050(9) -0.018(7) 0.004(8) -0.033(8)
Cl5A 0.078(4) 0.076(4) 0.107(4) -0.008(3) -0.011(3) 0.035(3)
Cl5B 0.080(4) 0.069(3) 0.097(4) -0.007(3) 0.018(3) -0.020(3)
Cl5C 0.111(5) 0.168(7) 0.118(5) -0.115(5) 0.005(4) -0.045(4)
Pb3 0.0467(3) 0.0403(3) 0.0294(3) -0.0072(2) -0.0098(2) -0.0026(2)
O11 0.104(11) 0.093(10) 0.043(6) -0.004(6) -0.009(7) -0.055(9)
C11 0.057(10) 0.036(8) 0.044(9) -0.013(7) 0.003(8) -0.006(7)
O12 0.076(8) 0.063(8) 0.042(6) -0.017(5) -0.003(6) -0.027(6)
C12 0.062(11) 0.049(9) 0.049(9) -0.018(7) -0.002(8) -0.026(8)
Cl6A 0.155(6) 0.112(5) 0.087(4) -0.006(3) -0.026(4) -0.087(5)
Cl6B 0.196(8) 0.157(7) 0.075(4) -0.074(4) 0.016(4) -0.090(6)
Cl6C 0.111(5) 0.112(6) 0.229(9) -0.070(6) -0.107(6) 0.027(4)
O3W 0.040(6) 0.082(9) 0.053(7) 0.008(6) -0.021(5) -0.019(6)

loop_
_atom_type_symbol
_atom_type_description
_atom_type_scat_dispersion_real
_atom_type_scat_dispersion_imag
_atom_type_scat_source
C C 0.0033 0.0016 'International Tables Vol C Tables 4.2.6.8 and 6.1.1.4'
Cl Cl 0.1484 0.1585 'International Tables Vol C Tables 4.2.6.8 and 6.1.1.4'
O O 0.0106 0.0060 'International Tables Vol C Tables 4.2.6.8 and 6.1.1.4'
Pb Pb -3.3944 10.1111 'International Tables Vol C Tables 4.2.6.8 and 6.1.1.4'

loop_
_geom_angle_atom_site_label_1
_geom_angle_atom_site_label_2
_geom_angle_atom_site_label_3
_geom_angle
_geom_angle_site_symmetry_1
_geom_angle_site_symmetry_3
_geom_angle_publ_flag
O1W Pb1 O1 73.4(4) . . ?
O1W Pb1 O2W 80.6(5) . . ?
O1 Pb1 O2W 70.0(4) . . ?
O1W Pb1 O3 71.0(3) . . ?
O1 Pb1 O3 143.5(4) . . ?
O2W Pb1 O3 96.1(4) . . ?
O1W Pb1 O3 76.1(4) . 2_566 ?
O1 Pb1 O3 112.8(3) . 2_566 ?
O2W Pb1 O3 154.2(4) . 2_566 ?
O3 Pb1 O3 66.0(3) . 2_566 ?
O1W Pb1 O4 99.0(4) . . ?
O1 Pb1 O4 133.4(4) . . ?
O2W Pb1 O4 63.4(4) . . ?
O3 Pb1 O4 47.5(3) . . ?
O3 Pb1 O4 109.4(3) 2_566 . ?
C1 O1 Pb1 143.0(11) . . ?
O1 C1 O2 127.8(16) . . ?
O1 C1 C2 116.3(14) . . ?
O2 C1 C2 115.9(13) . . ?
C1 O2 Pb2 141.7(10) . 2_666 ?
C1 C2 Cl1A 113.1(11) . . ?
C1 C2 Cl1B 112.4(11) . . ?
Cl1A C2 Cl1B 109.1(9) . . ?
C1 C2 Cl1C 106.6(11) . . ?
Cl1A C2 Cl1C 108.9(9) . . ?
Cl1B C2 Cl1C 106.5(9) . . ?
C3 O3 Pb1 95.5(8) . . ?
C3 O3 Pb1 141.1(9) . 2_566 ?
Pb1 O3 Pb1 114.0(3) . 2_566 ?
O4 C3 O3 125.5(13) . . ?
O4 C3 C4 117.8(11) . . ?
O3 C3 C4 116.5(13) . . ?
C3 O4 Pb2 135.9(9) . . ?
C3 O4 Pb1 91.6(8) . . ?
Pb2 O4 Pb1 101.2(3) . . ?
C3 C4 Cl2B 108.1(10) . . ?
C3 C4 Cl2C 112.6(9) . . ?
Cl2B C4 Cl2C 111.1(9) . . ?
C3 C4 Cl2A 108.6(10) . . ?
Cl2B C4 Cl2A 109.2(7) . . ?
Cl2C C4 Cl2A 107.2(9) . . ?
O5 Pb2 O7 71.8(3) . . ?
O5 Pb2 O2 71.6(3) . 2_666 ?
O7 Pb2 O2 142.3(3) . 2_666 ?
O5 Pb2 O6 51.1(3) . . ?
O7 Pb2 O6 74.5(3) . . ?
O2 Pb2 O6 75.5(3) 2_666 . ?
O5 Pb2 O4 127.3(3) . . ?
O7 Pb2 O4 113.5(3) . . ?
O2 Pb2 O4 82.1(4) 2_666 . ?
O6 Pb2 O4 78.7(3) . . ?
O5 Pb2 O9 66.9(3) . . ?
O7 Pb2 O9 81.4(3) . . ?
O2 Pb2 O9 92.8(4) 2_666 . ?
O6 Pb2 O9 117.6(3) . . ?
O4 Pb2 O9 161.2(3) . . ?
C5 O5 Pb2 94.6(8) . . ?
C5 O5 Pb3 144.8(8) . . ?
Pb2 O5 Pb3 116.6(3) . . ?
O6 C5 O5 121.3(13) . . ?
O6 C5 C6 120.9(12) . . ?
O5 C5 C6 117.8(12) . . ?
C5 O6 Pb2 92.6(7) . . ?
C5 C6 Cl3C 116.6(12) . . ?
C5 C6 Cl3B 113.6(11) . . ?
Cl3C C6 Cl3B 110.4(10) . . ?
C5 C6 Cl3A 106.3(11) . . ?
Cl3C C6 Cl3A 106.6(9) . . ?
Cl3B C6 Cl3A 101.8(9) . . ?
C7 O7 Pb2 102.9(8) . . ?
O7 C7 O8 126.7(13) . . ?
O7 C7 C8 117.2(13) . . ?
O8 C7 C8 115.8(12) . . ?
C7 C8 Cl4B 109.8(10) . . ?
C7 C8 Cl4A 111.9(10) . . ?
Cl4B C8 Cl4A 109.5(9) . . ?
C7 C8 Cl4C 109.2(10) . . ?
Cl4B C8 Cl4C 109.1(9) . . ?
Cl4A C8 Cl4C 107.3(8) . . ?
C9 O9 Pb2 149.3(10) . . ?
C9 O9 Pb3 91.1(8) . . ?
Pb2 O9 Pb3 110.9(3) . . ?
O9 C9 O10 123.2(13) . . ?
O9 C9 C10 119.0(13) . . ?
O10 C9 C10 117.8(13) . . ?
C9 O10 Pb3 96.0(8) . . ?
C9 O10 Pb3 146.6(9) . 2_657 ?
Pb3 O10 Pb3 116.4(4) . 2_657 ?
C9 C10 Cl5C 106.1(11) . . ?
C9 C10 Cl5B 111.7(11) . . ?
Cl5C C10 Cl5B 109.5(9) . . ?
C9 C10 Cl5A 113.5(11) . . ?
Cl5C C10 Cl5A 108.7(9) . . ?
Cl5B C10 Cl5A 107.3(9) . . ?
O11 Pb3 O3W 142.1(4) . . ?
O11 Pb3 O10 70.7(4) . . ?
O3W Pb3 O10 73.0(4) . . ?
O11 Pb3 O10 77.4(4) . 2_657 ?
O3W Pb3 O10 77.2(3) . 2_657 ?
O10 Pb3 O10 63.6(4) . 2_657 ?
O11 Pb3 O5 123.6(4) . . ?
O3W Pb3 O5 80.8(3) . . ?
O10 Pb3 O5 113.0(3) . . ?
O10 Pb3 O5 157.7(3) 2_657 . ?
O11 Pb3 O9 87.2(4) . . ?
O3W Pb3 O9 77.5(4) . . ?
O10 Pb3 O9 49.8(3) . . ?
O10 Pb3 O9 112.9(3) 2_657 . ?
O5 Pb3 O9 65.0(3) . . ?
C11 O11 Pb3 103.0(10) . . ?
O12 C11 O11 123.5(16) . . ?
O12 C11 C12 121.2(14) . . ?
O11 C11 C12 115.3(14) . . ?
C11 C12 Cl6B 111.0(11) . . ?
C11 C12 Cl6A 111.5(11) . . ?
Cl6B C12 Cl6A 108.4(9) . . ?
C11 C12 Cl6C 105.8(10) . . ?
Cl6B C12 Cl6C 110.8(10) . . ?
Cl6A C12 Cl6C 109.4(9) . . ?

loop_
_geom_bond_atom_site_label_1
_geom_bond_atom_site_label_2
_geom_bond_distance
_geom_bond_site_symmetry_2
_geom_bond_publ_flag
Pb1 O1W 2.379(9) . ?
Pb1 O1 2.507(11) . ?
Pb1 O2W 2.529(12) . ?
Pb1 O3 2.667(10) . ?
Pb1 O3 2.735(10) 2_566 ?
Pb1 O4 2.755(10) . ?
O1 C1 1.237(17) . ?
C1 O2 1.269(19) . ?
C1 C2 1.52(2) . ?
O2 Pb2 2.564(12) 2_666 ?
C2 Cl1A 1.702(16) . ?
C2 Cl1B 1.745(14) . ?
C2 Cl1C 1.796(18) . ?
O3 C3 1.236(15) . ?
O3 Pb1 2.735(10) 2_566 ?
C3 O4 1.222(16) . ?
C3 C4 1.559(18) . ?
O4 Pb2 2.632(10) . ?
C4 Cl2B 1.746(15) . ?
C4 Cl2C 1.751(15) . ?
C4 Cl2A 1.773(16) . ?
Pb2 O5 2.496(9) . ?
Pb2 O7 2.543(9) . ?
Pb2 O2 2.564(12) 2_666 ?
Pb2 O6 2.568(9) . ?
Pb2 O9 2.638(9) . ?
O5 C5 1.280(14) . ?
O5 Pb3 2.622(8) . ?
C5 O6 1.228(15) . ?
C5 C6 1.47(2) . ?
C6 Cl3C 1.697(15) . ?
C6 Cl3B 1.764(18) . ?
C6 Cl3A 1.800(17) . ?
O7 C7 1.233(16) . ?
C7 O8 1.263(17) . ?
C7 C8 1.575(18) . ?
C8 Cl4B 1.708(16) . ?
C8 Cl4A 1.733(14) . ?
C8 Cl4C 1.736(16) . ?
O9 C9 1.242(15) . ?
O9 Pb3 2.649(10) . ?
C9 O10 1.245(16) . ?
C9 C10 1.51(2) . ?
O10 Pb3 2.543(10) . ?
O10 Pb3 2.550(10) 2_657 ?
C10 Cl5C 1.747(15) . ?
C10 Cl5B 1.753(14) . ?
C10 Cl5A 1.756(19) . ?
Pb3 O11 2.443(12) . ?
Pb3 O3W 2.527(10) . ?
Pb3 O10 2.550(10) 2_657 ?
O11 C11 1.244(17) . ?
C11 O12 1.209(17) . ?
C11 C12 1.56(2) . ?
C12 Cl6B 1.719(16) . ?
C12 Cl6A 1.729(15) . ?
C12 Cl6C 1.730(18) . ?
